data_7706226
loop_
_publ_author_name
'Rivas, Feriannys'
'Medeiros, Andrea'
'Quiroga, Cristina'
'Ben\'itez, Diego'
'Comini, Marcelo'
'Rodr\'iguez-Arce, Esteban'
'Machado, Ignacio'
'Cerecetto, Hugo'
'Gambino, Dinorah'

_publ_section_title
;
 New Pd-Fe ferrocenyl antiparasitic compounds with bioactive
 8-hydroxyquinoline ligands: a comparative study with their Pt-Fe
 analogues.
;
_journal_issue 5
_journal_name_full 'Dalton transactions (Cambridge, England : 2003)'
_journal_page_first 1651
_journal_page_last 1665
_journal_paper_doi 10.1039/d0dt03963b
_journal_volume 50
_journal_year 2021
_chemical_formula_moiety 'C43 H31 Cl Fe I N O P2 Pd, F6 P1'
_chemical_formula_sum 'C43 H31 Cl F6 Fe I N O P3 Pd'
_chemical_formula_weight 1109.20
_space_group_crystal_system monoclinic
_space_group_IT_number 14
_space_group_name_Hall '-P 2ybc'
_space_group_name_H-M_alt 'P 1 21/c 1'
_atom_sites_solution_hydrogens geom
_audit_creation_date 2020-12-21
_audit_creation_method
;
Olex2 1.2
(compiled 2016.11.30 svn.r3356 for OlexSys, GUI svn.r5269)
;
_audit_update_record
;
2020-12-21 deposited with the CCDC.	2020-12-24 downloaded from the CCDC.
;
_cell_angle_alpha 90
_cell_angle_beta 110.7210(10)
_cell_angle_gamma 90
_cell_formula_units_Z 4
_cell_length_a 12.1289(2)
_cell_length_b 36.9940(7)
_cell_length_c 9.7312(2)
_cell_measurement_reflns_used 9604
_cell_measurement_temperature 298(2)
_cell_measurement_theta_max 68.186
_cell_measurement_theta_min 3.897
_cell_volume 4083.92(14)
_computing_cell_refinement 'SAINT v8.37A (Bruker, 2015)'
_computing_data_collection 'APEX 2 v2014.5-0 (Bruker AXS)'
_computing_data_reduction 'SAINT v8.37A (Bruker, 2015)'
_computing_molecular_graphics 'Olex2 (Dolomanov et al., 2009)'
_computing_publication_material 'Olex2 (Dolomanov et al., 2009)'
_computing_structure_refinement 'XL (Sheldrick, 2008)'
_computing_structure_solution 'ShelXT (Sheldrick, 2015)'
_diffrn_ambient_temperature 298(3)
_diffrn_measured_fraction_theta_full 0.994
_diffrn_measured_fraction_theta_max 0.993
_diffrn_measurement_device_type 'Bruker D8 Venture/Photon 100 CMOS'
_diffrn_radiation_type CuK\a
_diffrn_radiation_wavelength 1.54178
_diffrn_reflns_av_R_equivalents 0.0296
_diffrn_reflns_av_unetI/netI 0.0249
_diffrn_reflns_Laue_measured_fraction_full 0.994
_diffrn_reflns_Laue_measured_fraction_max 0.993
_diffrn_reflns_limit_h_max 14
_diffrn_reflns_limit_h_min -13
_diffrn_reflns_limit_k_max 44
_diffrn_reflns_limit_k_min -44
_diffrn_reflns_limit_l_max 9
_diffrn_reflns_limit_l_min -11
_diffrn_reflns_number 30208
_diffrn_reflns_point_group_measured_fraction_full 0.994
_diffrn_reflns_point_group_measured_fraction_max 0.993
_diffrn_reflns_theta_full 67.679
_diffrn_reflns_theta_max 68.347
_diffrn_reflns_theta_min 4.781
_exptl_absorpt_coefficient_mu 14.607
_exptl_absorpt_correction_T_max 0.7531
_exptl_absorpt_correction_T_min 0.4319
_exptl_absorpt_correction_type multi-scan
_exptl_absorpt_process_details 'SADABS-2014/5 (Bruker,2014/5)was used for absorption correction.'
_exptl_crystal_colour 'metallic dark brown'
_exptl_crystal_colour_lustre metallic
_exptl_crystal_colour_modifier dark
_exptl_crystal_colour_primary brown
_exptl_crystal_density_diffrn 1.804
_exptl_crystal_description prism
_exptl_crystal_F_000 2180
_exptl_crystal_size_max 0.175
_exptl_crystal_size_mid 0.062
_exptl_crystal_size_min 0.052
_refine_diff_density_max 0.591
_refine_diff_density_min -0.664
_refine_diff_density_rms 0.071
_refine_ls_extinction_method none
_refine_ls_goodness_of_fit_ref 1.094
_refine_ls_hydrogen_treatment constr
_refine_ls_matrix_type full
_refine_ls_number_parameters 581
_refine_ls_number_reflns 7446
_refine_ls_number_restraints 281
_refine_ls_restrained_S_all 1.843
_refine_ls_R_factor_all 0.0351
_refine_ls_R_factor_gt 0.0312
_refine_ls_shift/su_max 0.002
_refine_ls_shift/su_mean 0.000
_refine_ls_structure_factor_coef Fsqd
_refine_ls_weighting_details 'w=1/[\s^2^(Fo^2^)+(0.0285P)^2^+5.9784P] where P=(Fo^2^+2Fc^2^)/3'
_refine_ls_weighting_scheme calc
_refine_ls_wR_factor_gt 0.0744
_refine_ls_wR_factor_ref 0.0763
_reflns_Friedel_coverage 0.000
_reflns_number_gt 6800
_reflns_number_total 7446
_reflns_threshold_expression 'I > 2\s(I)'
_cod_data_source_file d0dt03963b2.cif
_cod_data_source_block pd_dppf_8hq_cli
_cod_depositor_comments
;
The following automatic conversions were performed:

data item '_diffrn_ambient_temperature' value '298(29' was changed to
'298(3)' -- precision was estimated.

Automatic conversion script
Id: cif_fix_values 7556 2019-12-06 15:28:31Z antanas 

 Adding full bibliography for 7706224--7706226.cif.
;
_cod_original_cell_volume 4083.92(13)
_cod_database_code 7706226
_shelx_space_group_comment
;
The symmetry employed for this shelxl refinement is uniquely defined
by the following loop, which should always be used as a source of
symmetry information in preference to the above space-group names.
They are only intended as comments.
;
_shelx_estimated_absorpt_t_max 0.517
_shelx_estimated_absorpt_t_min 0.184
_olex2_refinement_description
;
1. Fixed Uiso
 At 1.2 times of:
  All C(H) groups
2. Restrained distances
 P3-F1 \\sim P3-F2 \\sim P3-F4 \\sim P3-F5 \\sim P3-F6
 with sigma of 0.01
 F1-F2 \\sim F1-F3 \\sim F1-F4 \\sim F1-F5 \\sim F6-F2 \\sim F6-F3 \\sim F6-F4
\\sim F6-F5
 with sigma of 0.02
3. Uiso/Uaniso restraints and constraints
P3 \\sim F1 \\sim F2 \\sim F3 \\sim F4 \\sim F5 \\sim F6: within 2A with sigma
of 0.005 and sigma for terminal atoms of 0.01
P3A \\sim F1A \\sim F2A \\sim F3A \\sim F4A \\sim F5A \\sim F6A: within 2A with
sigma of 0.005 and sigma for terminal atoms of 0.01
Uanis(P3) = Uanis(P3A)
4. Rigid body (RIGU) restrains
 P3, F1, F2, F3, F4, F5, F6
 with sigma for 1-2 distances of 0.005 and sigma for 1-3 distances of 0.005
 P3A, F1A, F2A, F3A, F4A, F5A, F6A
 with sigma for 1-2 distances of 0.005 and sigma for 1-3 distances of 0.005
5. Same fragment restrains
{P3, F1, F2, F3, F4, F5, F6} sigma for 1-2: 0.005, 1-3: 0.04
as
{P3A, F1A, F2A, F3A, F4A, F5A, F6A}
6. Others
 Sof(P3A)=Sof(F1A)=Sof(F2A)=Sof(F3A)=Sof(F4A)=Sof(F5A)=Sof(F6A)=1-FVAR(1)
 Sof(P3)=Sof(F1)=Sof(F2)=Sof(F3)=Sof(F4)=Sof(F5)=Sof(F6)=FVAR(1)
7.a Aromatic/amide H refined with riding coordinates:
 C1(H1), C2(H2), C3(H3), C6(H6), C0B(H0B), C00G(H00G), C00J(H00J), C00M(H00M),
 C00P(H00P), C00R(H00R), C00S(H00S), C00U(H00U), C00V(H00V), C00X(H00X),
 C00Y(H00Y), C00Z(H00Z), C011(H011), C012(H012), C013(H013), C014(H014),
 C015(H015), C017(H017), C018(H018), C019(H019), C01A(H01A), C01C(H01C),
 C01E(H01E), C01F(H01F), C01G(H01G), C01H(H01H), C01K(H01K)
;
_shelx_shelxl_version_number 2014/7
_olex2_submission_special_instructions 'No special instructions were received'

loop_
_space_group_symop_operation_xyz
'x, y, z'
'-x, y+1/2, -z+1/2'
'-x, -y, -z'
'x, -y-1/2, z-1/2'

loop_
_atom_site_label
_atom_site_type_symbol
_atom_site_fract_x
_atom_site_fract_y
_atom_site_fract_z
_atom_site_U_iso_or_equiv
_atom_site_adp_type
_atom_site_occupancy
_atom_site_site_symmetry_order
_atom_site_calc_flag
_atom_site_refinement_flags_posn
_atom_site_refinement_flags_adp
_atom_site_refinement_flags_occupancy
_atom_site_disorder_assembly
_atom_site_disorder_group
Pd1 Pd 0.41268(2) 0.39695(2) 0.38547(3) 0.03230(7) Uani 1 1 d . . . . .
P1 P 0.47351(7) 0.34270(2) 0.32751(10) 0.03374(18) Uani 1 1 d . . . . .
I1 I 0.27950(2) 0.51724(2) 0.55537(3) 0.04669(8) Uani 1 1 d . . . . .
Cl1 Cl 0.70785(9) 0.48926(3) 1.02847(11) 0.0558(2) Uani 1 1 d . . . . .
C1 C 0.6717(3) 0.38942(10) 0.6230(4) 0.0447(9) Uani 1 1 d . . . . .
H1 H 0.6845 0.3704 0.5681 0.054 Uiso 1 1 calc R . . . .
O1 O 0.3693(2) 0.44529(7) 0.4537(3) 0.0407(6) Uani 1 1 d . . . . .
N1 N 0.5697(2) 0.40679(8) 0.5702(3) 0.0370(6) Uani 1 1 d . . . . .
C2 C 0.7615(4) 0.39797(12) 0.7564(4) 0.0516(10) Uani 1 1 d . . . . .
H2 H 0.8315 0.3849 0.7894 0.062 Uiso 1 1 calc R . . . .
P2 P 0.23213(7) 0.39644(2) 0.20391(9) 0.03367(18) Uani 1 1 d . . . . .
Fe03 Fe 0.20763(5) 0.30716(2) 0.14571(6) 0.03814(13) Uani 1 1 d . . . . .
C3 C 0.7423(3) 0.42635(11) 0.8366(4) 0.0487(9) Uani 1 1 d . . . . .
H3 H 0.7992 0.4321 0.9270 0.058 Uiso 1 1 calc R . . . .
C4 C 0.6383(3) 0.44676(10) 0.7839(4) 0.0381(8) Uani 1 1 d . . . . .
C5 C 0.6120(3) 0.47722(10) 0.8545(4) 0.0403(8) Uani 1 1 d . . . . .
C6 C 0.5123(3) 0.49693(10) 0.7900(4) 0.0412(8) Uani 1 1 d . . . . .
H6 H 0.4978 0.5172 0.8374 0.049 Uiso 1 1 calc R . . . .
C7 C 0.4312(3) 0.48686(9) 0.6519(4) 0.0368(7) Uani 1 1 d . . . . .
C8 C 0.4465(3) 0.45608(9) 0.5789(4) 0.0341(7) Uani 1 1 d . . . . .
C0B C 0.3283(3) 0.31273(10) 0.0467(4) 0.0414(8) Uani 1 1 d . . . . .
H0B H 0.3350 0.3321 -0.0109 0.050 Uiso 1 1 calc R . . . .
C9 C 0.5529(3) 0.43639(9) 0.6469(4) 0.0346(7) Uani 1 1 d . . . . .
C0E C 0.3835(3) 0.30973(9) 0.2040(4) 0.0367(7) Uani 1 1 d . . . . .
C00G C 0.3504(3) 0.27534(10) 0.2457(5) 0.0462(9) Uani 1 1 d . . . . .
H00G H 0.3739 0.2661 0.3407 0.055 Uiso 1 1 calc R . . . .
C00H C 0.1354(3) 0.43027(10) 0.2372(4) 0.0371(8) Uani 1 1 d . . . . .
C00I C 0.1481(3) 0.35550(10) 0.1796(4) 0.0376(8) Uani 1 1 d . . . . .
C00J C 0.0697(3) 0.42123(11) 0.3233(4) 0.0448(9) Uani 1 1 d . . . . .
H00J H 0.0750 0.3981 0.3628 0.054 Uiso 1 1 calc R . . . .
C00L C 0.5932(3) 0.34929(9) 0.2578(4) 0.0361(7) Uani 1 1 d . . . . .
C00M C 0.6428(3) 0.38304(11) 0.2611(4) 0.0445(9) Uani 1 1 d . . . . .
H00M H 0.6157 0.4026 0.3004 0.053 Uiso 1 1 calc R . . . .
C00P C 0.2758(4) 0.25805(11) 0.1175(5) 0.0533(10) Uani 1 1 d . . . . .
H00P H 0.2415 0.2354 0.1139 0.064 Uiso 1 1 calc R . . . .
C00Q C 0.2405(3) 0.40792(10) 0.0262(4) 0.0392(8) Uani 1 1 d . . . . .
C00R C 0.0704(3) 0.34042(11) 0.0437(4) 0.0450(9) Uani 1 1 d . . . . .
H00R H 0.0525 0.3505 -0.0492 0.054 Uiso 1 1 calc R . . . .
C00S C 0.3473(4) 0.40851(11) 0.0063(4) 0.0469(9) Uani 1 1 d . . . . .
H00S H 0.4165 0.4044 0.0856 0.056 Uiso 1 1 calc R . . . .
C00T C 0.5276(4) 0.31837(10) 0.5009(4) 0.0446(9) Uani 1 1 d . . . . .
C00U C 0.6342(3) 0.32037(11) 0.1973(4) 0.0466(9) Uani 1 1 d . . . . .
H00U H 0.6002 0.2976 0.1917 0.056 Uiso 1 1 calc R . . . .
C00V C -0.0042(3) 0.44681(13) 0.3503(5) 0.0544(10) Uani 1 1 d . . . . .
H00V H -0.0474 0.4408 0.4092 0.065 Uiso 1 1 calc R . . . .
C00X C -0.0139(3) 0.48071(12) 0.2908(5) 0.0535(10) Uani 1 1 d . . . . .
H00X H -0.0649 0.4975 0.3071 0.064 Uiso 1 1 calc R . . . .
C00Y C 0.7748(4) 0.35916(14) 0.1501(5) 0.0600(11) Uani 1 1 d . . . . .
H00Y H 0.8363 0.3624 0.1154 0.072 Uiso 1 1 calc R . . . .
C00Z C 0.2616(3) 0.28052(11) -0.0040(5) 0.0499(10) Uani 1 1 d . . . . .
H00Z H 0.2164 0.2753 -0.1012 0.060 Uiso 1 1 calc R . . . .
C011 C 0.1489(3) 0.33099(10) 0.2941(4) 0.0457(9) Uani 1 1 d . . . . .
H011 H 0.1914 0.3339 0.3938 0.055 Uiso 1 1 calc R . . . .
C012 C 0.0519(4) 0.48970(12) 0.2072(5) 0.0584(11) Uani 1 1 d . . . . .
H012 H 0.0456 0.5127 0.1669 0.070 Uiso 1 1 calc R . . . .
C013 C 0.7256(4) 0.32554(13) 0.1456(5) 0.0580(11) Uani 1 1 d . . . . .
H013 H 0.7540 0.3061 0.1074 0.070 Uiso 1 1 calc R . . . .
C014 C 0.0262(3) 0.30742(12) 0.0769(5) 0.0555(11) Uani 1 1 d . . . . .
H014 H -0.0260 0.2921 0.0088 0.067 Uiso 1 1 calc R . . . .
C015 C 0.7325(4) 0.38798(13) 0.2061(5) 0.0580(11) Uani 1 1 d . . . . .
H015 H 0.7643 0.4109 0.2070 0.070 Uiso 1 1 calc R . . . .
C017 C 0.1282(4) 0.46458(11) 0.1819(5) 0.0509(10) Uani 1 1 d . . . . .
H017 H 0.1744 0.4711 0.1273 0.061 Uiso 1 1 calc R . . . .
C018 C 0.0735(4) 0.30156(11) 0.2286(5) 0.0537(10) Uani 1 1 d . . . . .
H018 H 0.0581 0.2818 0.2780 0.064 Uiso 1 1 calc R . . . .
C019 C 0.1380(4) 0.41518(12) -0.0931(4) 0.0519(10) Uani 1 1 d . . . . .
H019 H 0.0653 0.4156 -0.0809 0.062 Uiso 1 1 calc R . . . .
C01A C 0.2504(5) 0.42160(13) -0.2487(5) 0.0663(13) Uani 1 1 d . . . . .
H01A H 0.2538 0.4258 -0.3413 0.080 Uiso 1 1 calc R . . . .
C01C C 0.6279(4) 0.29693(11) 0.5403(5) 0.0594(11) Uani 1 1 d . . . . .
H01C H 0.6679 0.2940 0.4753 0.071 Uiso 1 1 calc R . . . .
C01D C 0.4664(5) 0.32277(13) 0.5978(5) 0.0629(12) Uani 1 1 d . . . . .
C01E C 0.3520(5) 0.41521(13) -0.1322(5) 0.0622(12) Uani 1 1 d . . . . .
H01E H 0.4242 0.4153 -0.1455 0.075 Uiso 1 1 calc R . . . .
C01F C 0.1451(5) 0.42184(13) -0.2304(5) 0.0637(12) Uani 1 1 d . . . . .
H01F H 0.0767 0.4265 -0.3103 0.076 Uiso 1 1 calc R . . . .
C01G C 0.5093(6) 0.30505(17) 0.7336(6) 0.0854(18) Uani 1 1 d . . . . .
H01G H 0.4697 0.3074 0.7993 0.103 Uiso 1 1 calc R . . . .
C01H C 0.6093(7) 0.28418(15) 0.7707(6) 0.091(2) Uani 1 1 d . . . . .
H01H H 0.6368 0.2728 0.8617 0.109 Uiso 1 1 calc R . . . .
C01K C 0.6690(6) 0.27985(14) 0.6768(6) 0.0847(18) Uani 1 1 d . . . . .
H01K H 0.7366 0.2656 0.7034 0.102 Uiso 1 1 calc R . . . .
P3 P 0.9803(7) 0.3211(2) 0.5954(10) 0.0712(4) Uani 0.395(6) 1 d D U P A 1
F1 F 0.9792(12) 0.2867(3) 0.6830(13) 0.111(3) Uani 0.395(6) 1 d D U P A 1
F2 F 1.0110(12) 0.3530(3) 0.5196(11) 0.098(3) Uani 0.395(6) 1 d D U P A 1
F3 F 1.1288(7) 0.3249(3) 0.6742(13) 0.119(3) Uani 0.395(6) 1 d D U P A 1
F4 F 0.9850(10) 0.3530(2) 0.6961(9) 0.095(3) Uani 0.395(6) 1 d D U P A 1
F5 F 0.8457(6) 0.3324(3) 0.5298(11) 0.097(3) Uani 0.395(6) 1 d D U P A 1
F6 F 0.9809(12) 0.2891(2) 0.4961(11) 0.124(3) Uani 0.395(6) 1 d D U P A 1
P3A P 0.9845(4) 0.31916(14) 0.5981(7) 0.0712(4) Uani 0.605(6) 1 d D U P A 2
F1A F 0.8756(6) 0.3018(3) 0.4803(7) 0.131(3) Uani 0.605(6) 1 d D U P A 2
F2A F 1.0883(7) 0.3357(3) 0.7209(7) 0.127(3) Uani 0.605(6) 1 d D U P A 2
F3A F 0.9829(8) 0.3472(2) 0.4635(7) 0.105(2) Uani 0.605(6) 1 d D U P A 2
F4A F 0.9051(8) 0.3411(3) 0.6588(10) 0.136(2) Uani 0.605(6) 1 d D U P A 2
F5A F 0.9784(9) 0.2940(2) 0.7265(7) 0.112(2) Uani 0.605(6) 1 d D U P A 2
F6A F 1.0679(6) 0.2953(2) 0.5481(8) 0.112(2) Uani 0.605(6) 1 d D U P A 2

loop_
_atom_site_aniso_label
_atom_site_aniso_U_11
_atom_site_aniso_U_22
_atom_site_aniso_U_33
_atom_site_aniso_U_23
_atom_site_aniso_U_13
_atom_site_aniso_U_12
Pd1 0.03444(13) 0.03078(13) 0.03470(13) -0.00617(10) 0.01596(10) -0.00113(9)
P1 0.0374(4) 0.0305(4) 0.0368(5) -0.0036(3) 0.0174(4) -0.0020(3)
I1 0.04797(14) 0.04052(13) 0.05429(16) -0.00355(11) 0.02144(11) 0.00710(10)
Cl1 0.0597(6) 0.0649(6) 0.0383(5) -0.0138(4) 0.0118(4) -0.0083(5)
C1 0.043(2) 0.040(2) 0.054(2) -0.0077(17) 0.0200(17) 0.0038(16)
O1 0.0383(12) 0.0408(13) 0.0393(13) -0.0109(11) 0.0090(10) 0.0024(10)
N1 0.0344(14) 0.0349(15) 0.0430(16) -0.0053(13) 0.0150(12) -0.0016(12)
C2 0.042(2) 0.057(2) 0.048(2) -0.0064(19) 0.0062(17) -0.0020(18)
P2 0.0355(4) 0.0340(4) 0.0347(4) -0.0024(3) 0.0165(3) 0.0006(3)
Fe03 0.0390(3) 0.0351(3) 0.0453(3) -0.0083(2) 0.0210(2) -0.0058(2)
C3 0.041(2) 0.057(2) 0.044(2) -0.0046(18) 0.0096(16) -0.0022(18)
C4 0.0401(18) 0.0414(19) 0.0356(18) -0.0029(15) 0.0167(15) -0.0058(15)
C5 0.0412(19) 0.048(2) 0.0332(18) -0.0077(15) 0.0149(15) -0.0089(16)
C6 0.048(2) 0.0382(19) 0.043(2) -0.0116(16) 0.0235(17) -0.0067(16)
C7 0.0372(17) 0.0352(18) 0.042(2) -0.0038(15) 0.0194(15) -0.0008(14)
C8 0.0391(17) 0.0323(17) 0.0355(18) -0.0034(14) 0.0188(15) -0.0029(14)
C0B 0.046(2) 0.043(2) 0.042(2) -0.0096(16) 0.0238(16) 0.0002(16)
C9 0.0347(16) 0.0359(18) 0.0380(18) -0.0050(14) 0.0190(14) -0.0025(14)
C0E 0.0396(18) 0.0323(17) 0.043(2) -0.0059(15) 0.0199(15) -0.0003(14)
C00G 0.048(2) 0.0326(19) 0.059(2) -0.0019(17) 0.0197(18) -0.0020(16)
C00H 0.0350(17) 0.0404(19) 0.0363(18) -0.0048(15) 0.0130(14) 0.0044(14)
C00I 0.0375(17) 0.0379(19) 0.043(2) -0.0074(15) 0.0208(15) -0.0026(15)
C00J 0.045(2) 0.049(2) 0.045(2) -0.0013(17) 0.0216(17) 0.0044(17)
C00L 0.0346(17) 0.0388(18) 0.0366(18) -0.0015(15) 0.0148(14) -0.0002(14)
C00M 0.047(2) 0.043(2) 0.049(2) -0.0030(17) 0.0232(17) -0.0040(17)
C00P 0.048(2) 0.035(2) 0.077(3) -0.016(2) 0.024(2) -0.0060(17)
C00Q 0.048(2) 0.0366(19) 0.0368(19) -0.0018(15) 0.0200(16) -0.0022(15)
C00R 0.0363(18) 0.051(2) 0.047(2) -0.0111(18) 0.0143(16) -0.0017(16)
C00S 0.053(2) 0.047(2) 0.047(2) 0.0034(17) 0.0262(18) -0.0024(18)
C00T 0.058(2) 0.0340(19) 0.039(2) -0.0017(15) 0.0128(17) -0.0115(17)
C00U 0.047(2) 0.044(2) 0.053(2) -0.0075(18) 0.0221(18) 0.0003(17)
C00V 0.043(2) 0.067(3) 0.060(3) -0.006(2) 0.0272(19) 0.005(2)
C00X 0.038(2) 0.060(3) 0.059(3) -0.008(2) 0.0140(18) 0.0142(18)
C00Y 0.049(2) 0.083(3) 0.059(3) 0.003(2) 0.033(2) -0.002(2)
C00Z 0.043(2) 0.053(2) 0.055(2) -0.023(2) 0.0193(18) -0.0022(18)
C011 0.051(2) 0.046(2) 0.049(2) -0.0027(18) 0.0292(18) -0.0063(17)
C012 0.063(3) 0.044(2) 0.066(3) 0.003(2) 0.020(2) 0.014(2)
C013 0.056(2) 0.068(3) 0.059(3) -0.012(2) 0.031(2) 0.009(2)
C014 0.038(2) 0.057(3) 0.075(3) -0.020(2) 0.024(2) -0.0104(18)
C015 0.056(2) 0.058(3) 0.071(3) 0.000(2) 0.036(2) -0.011(2)
C017 0.057(2) 0.046(2) 0.057(2) 0.0025(19) 0.029(2) 0.0070(19)
C018 0.058(2) 0.048(2) 0.072(3) -0.006(2) 0.043(2) -0.0099(19)
C019 0.054(2) 0.056(2) 0.046(2) 0.0031(19) 0.0165(18) -0.0029(19)
C01A 0.102(4) 0.064(3) 0.043(2) 0.003(2) 0.037(3) -0.019(3)
C01C 0.079(3) 0.040(2) 0.051(3) 0.0025(19) 0.012(2) 0.003(2)
C01D 0.087(3) 0.061(3) 0.044(2) -0.005(2) 0.028(2) -0.026(2)
C01E 0.079(3) 0.057(3) 0.070(3) 0.004(2) 0.052(3) -0.006(2)
C01F 0.084(3) 0.062(3) 0.039(2) 0.006(2) 0.014(2) -0.011(2)
C01G 0.131(5) 0.082(4) 0.048(3) 0.001(3) 0.036(3) -0.036(4)
C01H 0.150(6) 0.059(3) 0.047(3) 0.014(2) 0.013(4) -0.025(4)
C01K 0.110(5) 0.046(3) 0.073(4) 0.014(3) 0.002(3) 0.001(3)
P3 0.0783(9) 0.0891(10) 0.0496(7) 0.0078(7) 0.0267(6) 0.0306(8)
F1 0.160(6) 0.101(5) 0.073(5) 0.007(4) 0.042(5) 0.009(5)
F2 0.108(5) 0.119(5) 0.061(5) 0.028(4) 0.023(4) 0.014(4)
F3 0.085(4) 0.145(6) 0.117(6) 0.019(5) 0.023(4) 0.031(4)
F4 0.101(5) 0.104(5) 0.071(4) -0.011(4) 0.018(4) 0.006(4)
F5 0.065(4) 0.121(6) 0.093(5) 0.011(5) 0.013(4) 0.008(4)
F6 0.161(6) 0.119(5) 0.088(5) -0.015(4) 0.038(5) 0.019(5)
P3A 0.0783(9) 0.0891(10) 0.0496(7) 0.0078(7) 0.0267(6) 0.0306(8)
F1A 0.087(4) 0.195(6) 0.081(4) -0.002(4) -0.009(3) 0.006(4)
F2A 0.126(5) 0.168(6) 0.086(4) -0.007(4) 0.036(4) -0.026(5)
F3A 0.122(5) 0.140(5) 0.056(4) 0.032(3) 0.036(4) 0.037(4)
F4A 0.133(5) 0.169(5) 0.126(5) -0.011(4) 0.072(4) 0.051(4)
F5A 0.154(5) 0.127(5) 0.055(3) 0.009(3) 0.036(3) -0.013(4)
F6A 0.095(4) 0.137(5) 0.111(4) 0.007(4) 0.045(3) 0.057(4)

loop_
_atom_type_symbol
_atom_type_description
_atom_type_scat_dispersion_real
_atom_type_scat_dispersion_imag
_atom_type_scat_source
C C 0.0181 0.0091 'International Tables Vol C Tables 4.2.6.8 and 6.1.1.4'
H H 0.0000 0.0000 'International Tables Vol C Tables 4.2.6.8 and 6.1.1.4'
Cl Cl 0.3639 0.7018 'International Tables Vol C Tables 4.2.6.8 and 6.1.1.4'
F F 0.0727 0.0534 'International Tables Vol C Tables 4.2.6.8 and 6.1.1.4'
Fe Fe -1.1336 3.1974 'International Tables Vol C Tables 4.2.6.8 and 6.1.1.4'
I I -0.3257 6.8362 'International Tables Vol C Tables 4.2.6.8 and 6.1.1.4'
N N 0.0311 0.0180 'International Tables Vol C Tables 4.2.6.8 and 6.1.1.4'
O O 0.0492 0.0322 'International Tables Vol C Tables 4.2.6.8 and 6.1.1.4'
P P 0.2955 0.4335 'International Tables Vol C Tables 4.2.6.8 and 6.1.1.4'
Pd Pd 0.1215 3.9337 'International Tables Vol C Tables 4.2.6.8 and 6.1.1.4'

loop_
_geom_angle_atom_site_label_1
_geom_angle_atom_site_label_2
_geom_angle_atom_site_label_3
_geom_angle
_geom_angle_site_symmetry_1
_geom_angle_site_symmetry_3
_geom_angle_publ_flag
O1 Pd1 P1 175.28(7) . . ?
O1 Pd1 N1 80.38(10) . . ?
O1 Pd1 P2 88.37(7) . . ?
N1 Pd1 P1 95.05(8) . . ?
N1 Pd1 P2 168.70(8) . . ?
P2 Pd1 P1 96.17(3) . . ?
C0E P1 Pd1 126.41(12) . . ?
C0E P1 C00L 102.60(16) . . ?
C0E P1 C00T 102.73(17) . . ?
C00L P1 Pd1 110.16(12) . . ?
C00T P1 Pd1 104.40(13) . . ?
C00T P1 C00L 109.78(18) . . ?
N1 C1 H1 117.9 . . ?
N1 C1 C2 124.2(4) . . ?
C2 C1 H1 117.9 . . ?
C8 O1 Pd1 112.8(2) . . ?
C1 N1 Pd1 132.4(3) . . ?
C1 N1 C9 118.1(3) . . ?
C9 N1 Pd1 109.4(2) . . ?
C1 C2 H2 121.2 . . ?
C3 C2 C1 117.7(4) . . ?
C3 C2 H2 121.2 . . ?
C00H P2 Pd1 111.08(11) . . ?
C00I P2 Pd1 117.08(12) . . ?
C00I P2 C00H 103.40(16) . . ?
C00I P2 C00Q 106.99(17) . . ?
C00Q P2 Pd1 111.99(12) . . ?
C00Q P2 C00H 105.35(17) . . ?
C0B Fe03 C00G 69.57(16) . . ?
C0B Fe03 C00P 68.53(17) . . ?
C0B Fe03 C00Z 40.97(15) . . ?
C0B Fe03 C014 135.45(18) . . ?
C0B Fe03 C018 175.01(17) . . ?
C0E Fe03 C0B 41.86(15) . . ?
C0E Fe03 C00G 41.62(14) . . ?
C0E Fe03 C00P 69.00(15) . . ?
C0E Fe03 C00R 135.81(15) . . ?
C0E Fe03 C00Z 69.42(15) . . ?
C0E Fe03 C011 112.66(15) . . ?
C0E Fe03 C014 176.21(17) . . ?
C0E Fe03 C018 143.13(17) . . ?
C00G Fe03 C00P 40.31(16) . . ?
C00G Fe03 C00Z 68.29(17) . . ?
C00G Fe03 C014 142.01(17) . . ?
C00G Fe03 C018 114.18(18) . . ?
C00I Fe03 C0B 110.57(15) . . ?
C00I Fe03 C0E 108.74(14) . . ?
C00I Fe03 C00G 137.28(15) . . ?
C00I Fe03 C00P 177.52(16) . . ?
C00I Fe03 C00R 41.85(14) . . ?
C00I Fe03 C00Z 140.59(17) . . ?
C00I Fe03 C011 41.74(15) . . ?
C00I Fe03 C014 69.07(15) . . ?
C00I Fe03 C018 69.19(15) . . ?
C00P Fe03 C014 113.25(16) . . ?
C00P Fe03 C018 111.91(17) . . ?
C00R Fe03 C0B 108.16(16) . . ?
C00R Fe03 C00G 177.40(16) . . ?
C00R Fe03 C00P 140.51(16) . . ?
C00R Fe03 C00Z 110.95(17) . . ?
C00R Fe03 C014 40.54(16) . . ?
C00R Fe03 C018 68.16(18) . . ?
C00Z Fe03 C00P 40.07(18) . . ?
C00Z Fe03 C014 110.14(17) . . ?
C00Z Fe03 C018 136.31(17) . . ?
C011 Fe03 C0B 142.20(15) . . ?
C011 Fe03 C00G 111.43(17) . . ?
C011 Fe03 C00P 137.75(18) . . ?
C011 Fe03 C00R 69.48(16) . . ?
C011 Fe03 C00Z 176.77(16) . . ?
C011 Fe03 C014 67.96(17) . . ?
C011 Fe03 C018 40.61(16) . . ?
C014 Fe03 C018 39.59(18) . . ?
C2 C3 H3 119.5 . . ?
C2 C3 C4 120.9(4) . . ?
C4 C3 H3 119.5 . . ?
C3 C4 C5 125.5(3) . . ?
C3 C4 C9 117.4(3) . . ?
C5 C4 C9 117.1(3) . . ?
C4 C5 Cl1 119.3(3) . . ?
C6 C5 Cl1 119.4(3) . . ?
C6 C5 C4 121.3(3) . . ?
C5 C6 H6 119.8 . . ?
C5 C6 C7 120.4(3) . . ?
C7 C6 H6 119.8 . . ?
C6 C7 I1 119.8(3) . . ?
C8 C7 I1 118.0(3) . . ?
C8 C7 C6 122.1(3) . . ?
O1 C8 C7 123.0(3) . . ?
O1 C8 C9 120.6(3) . . ?
C7 C8 C9 116.4(3) . . ?
Fe03 C0B H0B 126.6 . . ?
C0E C0B Fe03 68.3(2) . . ?
C0E C0B H0B 126.4 . . ?
C00Z C0B Fe03 70.3(2) . . ?
C00Z C0B H0B 126.4 . . ?
C00Z C0B C0E 107.3(4) . . ?
N1 C9 C4 121.6(3) . . ?
N1 C9 C8 115.9(3) . . ?
C4 C9 C8 122.5(3) . . ?
P1 C0E Fe03 123.89(18) . . ?
C0B C0E P1 127.2(3) . . ?
C0B C0E Fe03 69.9(2) . . ?
C00G C0E P1 125.4(3) . . ?
C00G C0E Fe03 70.2(2) . . ?
C00G C0E C0B 107.3(3) . . ?
Fe03 C00G H00G 126.8 . . ?
C0E C00G Fe03 68.1(2) . . ?
C0E C00G H00G 126.0 . . ?
C00P C00G Fe03 70.6(2) . . ?
C00P C00G C0E 107.9(4) . . ?
C00P C00G H00G 126.0 . . ?
C00J C00H P2 119.1(3) . . ?
C017 C00H P2 121.5(3) . . ?
C017 C00H C00J 119.4(3) . . ?
P2 C00I Fe03 123.71(18) . . ?
C00R C00I P2 127.3(3) . . ?
C00R C00I Fe03 70.0(2) . . ?
C011 C00I P2 125.7(3) . . ?
C011 C00I Fe03 70.1(2) . . ?
C011 C00I C00R 107.0(3) . . ?
C00H C00J H00J 120.1 . . ?
C00H C00J C00V 119.8(4) . . ?
C00V C00J H00J 120.1 . . ?
C00M C00L P1 120.7(3) . . ?
C00M C00L C00U 119.0(3) . . ?
C00U C00L P1 120.3(3) . . ?
C00L C00M H00M 119.8 . . ?
C00L C00M C015 120.4(4) . . ?
C015 C00M H00M 119.8 . . ?
Fe03 C00P H00P 127.3 . . ?
C00G C00P Fe03 69.1(2) . . ?
C00G C00P H00P 125.5 . . ?
C00Z C00P Fe03 69.8(2) . . ?
C00Z C00P C00G 109.0(4) . . ?
C00Z C00P H00P 125.5 . . ?
C00S C00Q P2 120.6(3) . . ?
C00S C00Q C019 119.1(4) . . ?
C019 C00Q P2 120.3(3) . . ?
Fe03 C00R H00R 126.1 . . ?
C00I C00R Fe03 68.1(2) . . ?
C00I C00R H00R 126.2 . . ?
C014 C00R Fe03 71.1(2) . . ?
C014 C00R C00I 107.6(4) . . ?
C014 C00R H00R 126.2 . . ?
C00Q C00S H00S 119.9 . . ?
C00Q C00S C01E 120.2(4) . . ?
C01E C00S H00S 119.9 . . ?
C01C C00T P1 122.2(3) . . ?
C01C C00T C01D 120.1(4) . . ?
C01D C00T P1 117.7(3) . . ?
C00L C00U H00U 120.0 . . ?
C013 C00U C00L 120.0(4) . . ?
C013 C00U H00U 120.0 . . ?
C00J C00V H00V 119.7 . . ?
C00X C00V C00J 120.5(4) . . ?
C00X C00V H00V 119.7 . . ?
C00V C00X H00X 120.2 . . ?
C012 C00X C00V 119.6(4) . . ?
C012 C00X H00X 120.2 . . ?
C013 C00Y H00Y 120.2 . . ?
C013 C00Y C015 119.7(4) . . ?
C015 C00Y H00Y 120.2 . . ?
Fe03 C00Z H00Z 126.9 . . ?
C0B C00Z Fe03 68.7(2) . . ?
C0B C00Z H00Z 125.8 . . ?
C00P C00Z Fe03 70.2(2) . . ?
C00P C00Z C0B 108.5(4) . . ?
C00P C00Z H00Z 125.8 . . ?
Fe03 C011 H011 126.1 . . ?
C00I C011 Fe03 68.2(2) . . ?
C00I C011 H011 126.0 . . ?
C018 C011 Fe03 71.3(2) . . ?
C018 C011 C00I 108.0(4) . . ?
C018 C011 H011 126.0 . . ?
C00X C012 H012 119.8 . . ?
C00X C012 C017 120.4(4) . . ?
C017 C012 H012 119.8 . . ?
C00U C013 H013 119.7 . . ?
C00Y C013 C00U 120.6(4) . . ?
C00Y C013 H013 119.7 . . ?
Fe03 C014 H014 127.4 . . ?
C00R C014 Fe03 68.3(2) . . ?
C00R C014 H014 125.4 . . ?
C018 C014 Fe03 70.4(2) . . ?
C018 C014 C00R 109.1(4) . . ?
C018 C014 H014 125.4 . . ?
C00M C015 H015 119.8 . . ?
C00Y C015 C00M 120.3(4) . . ?
C00Y C015 H015 119.8 . . ?
C00H C017 C012 120.2(4) . . ?
C00H C017 H017 119.9 . . ?
C012 C017 H017 119.9 . . ?
Fe03 C018 H018 127.6 . . ?
C011 C018 Fe03 68.1(2) . . ?
C011 C018 H018 125.9 . . ?
C014 C018 Fe03 70.0(2) . . ?
C014 C018 C011 108.3(4) . . ?
C014 C018 H018 125.9 . . ?
C00Q C019 H019 120.2 . . ?
C01F C019 C00Q 119.6(4) . . ?
C01F C019 H019 120.2 . . ?
C01E C01A H01A 119.7 . . ?
C01F C01A H01A 119.7 . . ?
C01F C01A C01E 120.5(4) . . ?
C00T C01C H01C 119.8 . . ?
C00T C01C C01K 120.4(5) . . ?
C01K C01C H01C 119.8 . . ?
C01G C01D C00T 118.2(5) . . ?
C00S C01E H01E 120.0 . . ?
C01A C01E C00S 120.0(4) . . ?
C01A C01E H01E 120.0 . . ?
C019 C01F H01F 119.7 . . ?
C01A C01F C019 120.6(4) . . ?
C01A C01F H01F 119.7 . . ?
C01D C01G H01G 119.7 . . ?
C01H C01G C01D 120.7(6) . . ?
C01H C01G H01G 119.7 . . ?
C01G C01H H01H 119.4 . . ?
C01K C01H C01G 121.3(5) . . ?
C01K C01H H01H 119.4 . . ?
C01C C01K H01K 120.3 . . ?
C01H C01K C01C 119.4(6) . . ?
C01H C01K H01K 120.3 . . ?
F1 P3 F3 91.9(7) . . ?
F1 P3 F5 103.4(6) . . ?
F2 P3 F1 166.8(9) . . ?
F2 P3 F3 75.5(6) . . ?
F2 P3 F4 75.5(7) . . ?
F2 P3 F5 89.7(8) . . ?
F2 P3 F6 103.8(7) . . ?
F4 P3 F1 106.9(7) . . ?
F4 P3 F3 81.5(6) . . ?
F4 P3 F5 81.6(6) . . ?
F4 P3 F6 177.7(7) . . ?
F5 P3 F3 159.9(7) . . ?
F6 P3 F1 73.3(7) . . ?
F6 P3 F3 96.2(6) . . ?
F6 P3 F5 100.6(6) . . ?
F1A P3A F3A 84.6(5) . . ?
F1A P3A F5A 94.3(5) . . ?
F2A P3A F1A 176.5(6) . . ?
F2A P3A F3A 98.3(5) . . ?
F2A P3A F4A 86.7(5) . . ?
F2A P3A F5A 82.7(5) . . ?
F2A P3A F6A 91.4(5) . . ?
F4A P3A F1A 91.0(6) . . ?
F4A P3A F3A 98.0(6) . . ?
F4A P3A F5A 78.2(6) . . ?
F4A P3A F6A 175.6(6) . . ?
F5A P3A F3A 176.1(6) . . ?
F6A P3A F1A 90.7(5) . . ?
F6A P3A F3A 86.2(5) . . ?
F6A P3A F5A 97.6(5) . . ?

loop_
_geom_bond_atom_site_label_1
_geom_bond_atom_site_label_2
_geom_bond_distance
_geom_bond_site_symmetry_2
_geom_bond_publ_flag
Pd1 P1 2.2771(9) . ?
Pd1 O1 2.040(2) . ?
Pd1 N1 2.137(3) . ?
Pd1 P2 2.2759(9) . ?
P1 C0E 1.788(3) . ?
P1 C00L 1.823(4) . ?
P1 C00T 1.818(4) . ?
I1 C7 2.076(4) . ?
Cl1 C5 1.739(4) . ?
C1 H1 0.9300 . ?
C1 N1 1.325(5) . ?
C1 C2 1.404(5) . ?
O1 C8 1.309(4) . ?
N1 C9 1.380(4) . ?
C2 H2 0.9300 . ?
C2 C3 1.376(6) . ?
P2 C00H 1.821(3) . ?
P2 C00I 1.794(4) . ?
P2 C00Q 1.818(4) . ?
Fe03 C0B 2.027(4) . ?
Fe03 C0E 2.006(3) . ?
Fe03 C00G 2.034(4) . ?
Fe03 C00I 1.999(3) . ?
Fe03 C00P 2.054(4) . ?
Fe03 C00R 2.025(4) . ?
Fe03 C00Z 2.049(4) . ?
Fe03 C011 2.024(4) . ?
Fe03 C014 2.061(4) . ?
Fe03 C018 2.066(4) . ?
C3 H3 0.9300 . ?
C3 C4 1.403(5) . ?
C4 C5 1.414(5) . ?
C4 C9 1.421(5) . ?
C5 C6 1.360(5) . ?
C6 H6 0.9300 . ?
C6 C7 1.406(5) . ?
C7 C8 1.389(5) . ?
C8 C9 1.425(5) . ?
C0B H0B 0.9300 . ?
C0B C0E 1.441(5) . ?
C0B C00Z 1.427(5) . ?
C0E C00G 1.436(5) . ?
C00G H00G 0.9300 . ?
C00G C00P 1.409(6) . ?
C00H C00J 1.386(5) . ?
C00H C017 1.370(5) . ?
C00I C00R 1.437(5) . ?
C00I C011 1.434(5) . ?
C00J H00J 0.9300 . ?
C00J C00V 1.391(5) . ?
C00L C00M 1.382(5) . ?
C00L C00U 1.395(5) . ?
C00M H00M 0.9300 . ?
C00M C015 1.384(6) . ?
C00P H00P 0.9300 . ?
C00P C00Z 1.406(6) . ?
C00Q C00S 1.376(5) . ?
C00Q C019 1.394(5) . ?
C00R H00R 0.9300 . ?
C00R C014 1.416(6) . ?
C00S H00S 0.9300 . ?
C00S C01E 1.391(6) . ?
C00T C01C 1.388(6) . ?
C00T C01D 1.400(6) . ?
C00U H00U 0.9300 . ?
C00U C013 1.382(6) . ?
C00V H00V 0.9300 . ?
C00V C00X 1.369(6) . ?
C00X H00X 0.9300 . ?
C00X C012 1.367(6) . ?
C00Y H00Y 0.9300 . ?
C00Y C013 1.374(7) . ?
C00Y C015 1.377(6) . ?
C00Z H00Z 0.9300 . ?
C011 H011 0.9300 . ?
C011 C018 1.420(6) . ?
C012 H012 0.9300 . ?
C012 C017 1.394(6) . ?
C013 H013 0.9300 . ?
C014 H014 0.9300 . ?
C014 C018 1.398(6) . ?
C015 H015 0.9300 . ?
C017 H017 0.9300 . ?
C018 H018 0.9300 . ?
C019 H019 0.9300 . ?
C019 C01F 1.391(6) . ?
C01A H01A 0.9300 . ?
C01A C01E 1.368(7) . ?
C01A C01F 1.351(7) . ?
C01C H01C 0.9300 . ?
C01C C01K 1.394(7) . ?
C01D C01G 1.400(7) . ?
C01E H01E 0.9300 . ?
C01F H01F 0.9300 . ?
C01G H01G 0.9300 . ?
C01G C01H 1.374(9) . ?
C01H H01H 0.9300 . ?
C01H C01K 1.361(9) . ?
C01K H01K 0.9300 . ?
P3 F1 1.534(6) . ?
P3 F2 1.505(6) . ?
P3 F3 1.695(8) . ?
P3 F4 1.521(5) . ?
P3 F5 1.583(6) . ?
P3 F6 1.531(5) . ?
P3A F1A 1.548(6) . ?
P3A F2A 1.523(6) . ?
P3A F3A 1.665(7) . ?
P3A F4A 1.529(5) . ?
P3A F5A 1.582(6) . ?
P3A F6A 1.544(5) . ?

loop_
_geom_torsion_atom_site_label_1
_geom_torsion_atom_site_label_2
_geom_torsion_atom_site_label_3
_geom_torsion_atom_site_label_4
_geom_torsion
_geom_torsion_site_symmetry_1
_geom_torsion_site_symmetry_2
_geom_torsion_site_symmetry_3
_geom_torsion_site_symmetry_4
_geom_torsion_publ_flag
Pd1 P1 C0E Fe03 -20.8(3) . . . . ?
Pd1 P1 C0E C0B 68.6(3) . . . . ?
Pd1 P1 C0E C00G -109.5(3) . . . . ?
Pd1 P1 C00L C00M 7.0(3) . . . . ?
Pd1 P1 C00L C00U -171.6(3) . . . . ?
Pd1 P1 C00T C01C -140.4(3) . . . . ?
Pd1 P1 C00T C01D 37.6(3) . . . . ?
Pd1 O1 C8 C7 -175.2(3) . . . . ?
Pd1 O1 C8 C9 5.3(4) . . . . ?
Pd1 N1 C9 C4 173.0(3) . . . . ?
Pd1 N1 C9 C8 -8.2(4) . . . . ?
Pd1 P2 C00H C00J -87.1(3) . . . . ?
Pd1 P2 C00H C017 91.4(3) . . . . ?
Pd1 P2 C00I Fe03 -55.3(2) . . . . ?
Pd1 P2 C00I C00R -144.8(3) . . . . ?
Pd1 P2 C00I C011 33.3(3) . . . . ?
Pd1 P2 C00Q C00S 13.2(3) . . . . ?
Pd1 P2 C00Q C019 -168.8(3) . . . . ?
P1 C0E C00G Fe03 118.1(3) . . . . ?
P1 C0E C00G C00P 177.8(3) . . . . ?
P1 C00L C00M C015 -179.1(3) . . . . ?
P1 C00L C00U C013 -179.6(3) . . . . ?
P1 C00T C01C C01K 177.5(4) . . . . ?
P1 C00T C01D C01G -178.1(4) . . . . ?
I1 C7 C8 O1 -0.8(5) . . . . ?
I1 C7 C8 C9 178.6(2) . . . . ?
Cl1 C5 C6 C7 -177.5(3) . . . . ?
C1 N1 C9 C4 -4.4(5) . . . . ?
C1 N1 C9 C8 174.4(3) . . . . ?
C1 C2 C3 C4 -2.2(6) . . . . ?
O1 C8 C9 N1 2.3(5) . . . . ?
O1 C8 C9 C4 -178.9(3) . . . . ?
N1 C1 C2 C3 -0.5(6) . . . . ?
C2 C1 N1 Pd1 -173.0(3) . . . . ?
C2 C1 N1 C9 3.7(6) . . . . ?
C2 C3 C4 C5 -177.3(4) . . . . ?
C2 C3 C4 C9 1.5(6) . . . . ?
P2 C00H C00J C00V 179.7(3) . . . . ?
P2 C00H C017 C012 178.9(3) . . . . ?
P2 C00I C00R Fe03 117.7(3) . . . . ?
P2 C00I C00R C014 178.2(3) . . . . ?
P2 C00I C011 Fe03 -117.8(3) . . . . ?
P2 C00I C011 C018 -178.2(3) . . . . ?
P2 C00Q C00S C01E 176.2(3) . . . . ?
P2 C00Q C019 C01F -176.2(3) . . . . ?
Fe03 C0B C0E P1 -117.9(3) . . . . ?
Fe03 C0B C0E C00G 60.6(2) . . . . ?
Fe03 C0B C00Z C00P -59.1(3) . . . . ?
Fe03 C0E C00G C00P 59.6(3) . . . . ?
Fe03 C00G C00P C00Z 58.4(3) . . . . ?
Fe03 C00I C00R C014 60.4(3) . . . . ?
Fe03 C00I C011 C018 -60.4(3) . . . . ?
Fe03 C00P C00Z C0B 58.2(3) . . . . ?
Fe03 C00R C014 C018 58.7(3) . . . . ?
Fe03 C011 C018 C014 -58.6(3) . . . . ?
Fe03 C014 C018 C011 57.5(3) . . . . ?
C3 C4 C5 Cl1 -5.8(5) . . . . ?
C3 C4 C5 C6 175.2(4) . . . . ?
C3 C4 C9 N1 1.9(5) . . . . ?
C3 C4 C9 C8 -176.9(3) . . . . ?
C4 C5 C6 C7 1.5(6) . . . . ?
C5 C4 C9 N1 -179.2(3) . . . . ?
C5 C4 C9 C8 2.0(5) . . . . ?
C5 C6 C7 I1 179.9(3) . . . . ?
C5 C6 C7 C8 2.5(6) . . . . ?
C6 C7 C8 O1 176.6(3) . . . . ?
C6 C7 C8 C9 -3.9(5) . . . . ?
C7 C8 C9 N1 -177.2(3) . . . . ?
C7 C8 C9 C4 1.6(5) . . . . ?
C0B C0E C00G Fe03 -60.3(2) . . . . ?
C0B C0E C00G C00P -0.7(4) . . . . ?
C9 C4 C5 Cl1 175.4(3) . . . . ?
C9 C4 C5 C6 -3.7(5) . . . . ?
C0E P1 C00L C00M 143.9(3) . . . . ?
C0E P1 C00L C00U -34.7(3) . . . . ?
C0E P1 C00T C01C 86.2(4) . . . . ?
C0E P1 C00T C01D -95.8(3) . . . . ?
C0E C0B C00Z Fe03 58.5(2) . . . . ?
C0E C0B C00Z C00P -0.6(4) . . . . ?
C0E C00G C00P Fe03 -58.1(3) . . . . ?
C0E C00G C00P C00Z 0.3(4) . . . . ?
C00G C00P C00Z Fe03 -58.0(3) . . . . ?
C00G C00P C00Z C0B 0.2(5) . . . . ?
C00H P2 C00I Fe03 -177.8(2) . . . . ?
C00H P2 C00I C00R 92.7(3) . . . . ?
C00H P2 C00I C011 -89.2(3) . . . . ?
C00H P2 C00Q C00S 134.1(3) . . . . ?
C00H P2 C00Q C019 -47.9(4) . . . . ?
C00H C00J C00V C00X 0.9(6) . . . . ?
C00I P2 C00H C00J 39.3(3) . . . . ?
C00I P2 C00H C017 -142.2(3) . . . . ?
C00I P2 C00Q C00S -116.3(3) . . . . ?
C00I P2 C00Q C019 61.7(3) . . . . ?
C00I C00R C014 Fe03 -58.6(2) . . . . ?
C00I C00R C014 C018 0.1(4) . . . . ?
C00I C011 C018 Fe03 58.5(3) . . . . ?
C00I C011 C018 C014 -0.1(4) . . . . ?
C00J C00H C017 C012 -2.6(6) . . . . ?
C00J C00V C00X C012 -1.6(7) . . . . ?
C00L P1 C0E Fe03 -147.9(2) . . . . ?
C00L P1 C0E C0B -58.5(3) . . . . ?
C00L P1 C0E C00G 123.3(3) . . . . ?
C00L P1 C00T C01C -22.4(4) . . . . ?
C00L P1 C00T C01D 155.6(3) . . . . ?
C00L C00M C015 C00Y -1.2(7) . . . . ?
C00L C00U C013 C00Y -1.5(7) . . . . ?
C00M C00L C00U C013 1.9(6) . . . . ?
C00Q P2 C00H C00J 151.4(3) . . . . ?
C00Q P2 C00H C017 -30.1(4) . . . . ?
C00Q P2 C00I Fe03 71.3(3) . . . . ?
C00Q P2 C00I C00R -18.2(4) . . . . ?
C00Q P2 C00I C011 159.9(3) . . . . ?
C00Q C00S C01E C01A 0.7(7) . . . . ?
C00Q C019 C01F C01A -0.5(7) . . . . ?
C00R C00I C011 Fe03 60.6(2) . . . . ?
C00R C00I C011 C018 0.2(4) . . . . ?
C00R C014 C018 Fe03 -57.4(3) . . . . ?
C00R C014 C018 C011 0.0(5) . . . . ?
C00S C00Q C019 C01F 1.8(6) . . . . ?
C00T P1 C0E Fe03 98.1(2) . . . . ?
C00T P1 C0E C0B -172.5(3) . . . . ?
C00T P1 C0E C00G 9.4(4) . . . . ?
C00T P1 C00L C00M -107.4(3) . . . . ?
C00T P1 C00L C00U 74.0(3) . . . . ?
C00T C01C C01K C01H 0.5(8) . . . . ?
C00T C01D C01G C01H 0.5(7) . . . . ?
C00U C00L C00M C015 -0.5(6) . . . . ?
C00V C00X C012 C017 0.2(7) . . . . ?
C00X C012 C017 C00H 1.9(7) . . . . ?
C00Z C0B C0E P1 -177.6(3) . . . . ?
C00Z C0B C0E Fe03 -59.8(2) . . . . ?
C00Z C0B C0E C00G 0.8(4) . . . . ?
C011 C00I C00R Fe03 -60.7(2) . . . . ?
C011 C00I C00R C014 -0.2(4) . . . . ?
C013 C00Y C015 C00M 1.6(7) . . . . ?
C015 C00Y C013 C00U -0.2(7) . . . . ?
C017 C00H C00J C00V 1.2(6) . . . . ?
C019 C00Q C00S C01E -1.9(6) . . . . ?
C01C C00T C01D C01G -0.1(6) . . . . ?
C01D C00T C01C C01K -0.4(6) . . . . ?
C01D C01G C01H C01K -0.5(9) . . . . ?
C01E C01A C01F C019 -0.8(8) . . . . ?
C01F C01A C01E C00S 0.7(7) . . . . ?
C01G C01H C01K C01C 0.0(9) . . . . ?
